data_1515701
loop_
_publ_author_name
'Patil, Siddappa'
'Deally, Anthony'
'Gleeson, Brendan'
'M\"uller-Bunz, Helge'
'Paradisi, Francesca'
'Tacke, Matthias'

_publ_section_title
;
 Novel benzyl-substituted N-heterocyclic carbene-silver acetate complexes:
 synthesis, cytotoxicity and antibacterial studies.
;
_journal_issue 1
_journal_name_full 'Metallomics : integrated biometal science'
_journal_page_first 74
_journal_page_last 88
_journal_paper_doi 10.1039/c0mt00034e
_journal_volume 3
_journal_year 2011
_chemical_formula_moiety 'C23 H25 N2, H2 O, Br'
_chemical_formula_sum 'C23 H25 Br N2 O'
_chemical_formula_weight 425.36
_chemical_name_systematic
;
?
;
_space_group_IT_number 2
_symmetry_cell_setting triclinic
_symmetry_space_group_name_Hall '-P 1'
_symmetry_space_group_name_H-M 'P -1'
_atom_sites_solution_hydrogens geom
_atom_sites_solution_primary direct
_atom_sites_solution_secondary difmap
_audit_creation_method SHELXL-97
_cell_angle_alpha 67.423(3)
_cell_angle_beta 82.718(3)
_cell_angle_gamma 76.645(3)
_cell_formula_units_Z 2
_cell_length_a 9.9811(3)
_cell_length_b 10.0794(4)
_cell_length_c 11.7361(3)
_cell_measurement_reflns_used 19912
_cell_measurement_temperature 293(2)
_cell_measurement_theta_max 76.2981
_cell_measurement_theta_min 4.0798
_cell_volume 1059.77(6)
_computing_cell_refinement
;
CrysAlisPro, Oxford Diffraction Ltd.,
Version 1.171.33.55 (release 05-01-2010 CrysAlis171 .NET)
(compiled Jan 5 2010,16:28:46)
;
_computing_data_collection
;
CrysAlisPro, Oxford Diffraction Ltd.,
Version 1.171.33.55 (release 05-01-2010 CrysAlis171 .NET)
(compiled Jan 5 2010,16:28:46)
;
_computing_data_reduction
;
CrysAlisPro, Oxford Diffraction Ltd.,
Version 1.171.33.55 (release 05-01-2010 CrysAlis171 .NET)
(compiled Jan 5 2010,16:28:46)
;
_computing_structure_refinement 'SHELXL-97 (Sheldrick, 1997)'
_computing_structure_solution 'SHELXS-97 (Sheldrick, 1990)'
_diffrn_ambient_temperature 293(2)
_diffrn_detector_area_resol_mean 10.3196
_diffrn_measured_fraction_theta_full 0.996
_diffrn_measured_fraction_theta_max 0.990
_diffrn_measurement_device_type 'SuperNova, Dual, Cu at zero, Atlas'
_diffrn_measurement_method '\w scans'
_diffrn_radiation_monochromator mirror
_diffrn_radiation_source 'SuperNova (Cu) X-ray Source'
_diffrn_radiation_type CuK\a
_diffrn_radiation_wavelength 1.54184
_diffrn_reflns_av_R_equivalents 0.0617
_diffrn_reflns_av_sigmaI/netI 0.0304
_diffrn_reflns_limit_h_max 12
_diffrn_reflns_limit_h_min -12
_diffrn_reflns_limit_k_max 12
_diffrn_reflns_limit_k_min -12
_diffrn_reflns_limit_l_max 14
_diffrn_reflns_limit_l_min -14
_diffrn_reflns_number 23699
_diffrn_reflns_theta_full 75.00
_diffrn_reflns_theta_max 76.49
_diffrn_reflns_theta_min 4.08
_exptl_absorpt_coefficient_mu 2.743
_exptl_absorpt_correction_T_max 0.747
_exptl_absorpt_correction_T_min 0.705
_exptl_absorpt_correction_type analytical
_exptl_absorpt_process_details
;
CrysAlisPro, Oxford Diffraction Ltd.,
Version 1.171.33.55 (release 05-01-2010 CrysAlis171 .NET)
(compiled Jan 5 2010,16:28:46)
Analytical numeric absorption correction using a multifaceted crystal
model based on expressions derived by R.C. Clark & J.S. Reid.
(Clark, R. C. & Reid, J. S. (1995). Acta Cryst. A51, 887-897)
;
_exptl_crystal_colour colourless
_exptl_crystal_density_diffrn 1.333
_exptl_crystal_density_method 'not measured'
_exptl_crystal_description block
_exptl_crystal_F_000 440
_exptl_crystal_size_max 0.2009
_exptl_crystal_size_mid 0.1821
_exptl_crystal_size_min 0.1689
_refine_diff_density_max 0.605
_refine_diff_density_min -0.519
_refine_diff_density_rms 0.051
_refine_ls_extinction_method none
_refine_ls_goodness_of_fit_ref 1.062
_refine_ls_hydrogen_treatment mixed
_refine_ls_matrix_type full
_refine_ls_number_parameters 252
_refine_ls_number_reflns 4420
_refine_ls_number_restraints 2
_refine_ls_restrained_S_all 1.062
_refine_ls_R_factor_all 0.0366
_refine_ls_R_factor_gt 0.0349
_refine_ls_shift/su_max 0.003
_refine_ls_shift/su_mean 0.000
_refine_ls_structure_factor_coef Fsqd
_refine_ls_weighting_details 'calc w=1/[\s^2^(Fo^2^)+(0.0571P)^2^+0.2625P] where P=(Fo^2^+2Fc^2^)/3'
_refine_ls_weighting_scheme calc
_refine_ls_wR_factor_gt 0.1016
_refine_ls_wR_factor_ref 0.1032
_reflns_number_gt 4128
_reflns_number_total 4420
_reflns_threshold_expression >2sigma(I)
_cod_data_source_file c0mt00034e.txt
_cod_data_source_block tac104(3e)
_cod_original_cell_volume 1059.78(6)
_cod_original_formula_sum 'C23 H25 N2 Br O'
_cod_database_code 1515701

loop_
_symmetry_equiv_pos_as_xyz
'x, y, z'
'-x, -y, -z'

loop_
_atom_site_label
_atom_site_type_symbol
_atom_site_fract_x
_atom_site_fract_y
_atom_site_fract_z
_atom_site_U_iso_or_equiv
_atom_site_adp_type
_atom_site_occupancy
_atom_site_symmetry_multiplicity
_atom_site_calc_flag
_atom_site_refinement_flags
Br Br 0.17850(2) 0.17978(2) 0.50528(2) 0.06351(11) Uani 1 1 d .
C1 C 0.8435(2) 0.4418(3) 0.8476(2) 0.0680(5) Uani 1 1 d .
H1 H 0.7833 0.5301 0.8103 0.082 Uiso 1 1 calc R
C2 C 0.8799(3) 0.4018(4) 0.9679(3) 0.0876(8) Uani 1 1 d .
H2 H 0.8431 0.4632 1.0111 0.105 Uiso 1 1 calc R
C3 C 0.9689(3) 0.2741(4) 1.0236(2) 0.0833(7) Uani 1 1 d .
H3 H 0.9922 0.2479 1.1048 0.100 Uiso 1 1 calc R
C4 C 1.0236(3) 0.1848(3) 0.9601(3) 0.0833(8) Uani 1 1 d .
H4 H 1.0859 0.0982 0.9974 0.100 Uiso 1 1 calc R
C5 C 0.9870(3) 0.2223(3) 0.8398(2) 0.0672(5) Uani 1 1 d .
H5 H 1.0241 0.1600 0.7974 0.081 Uiso 1 1 calc R
C6 C 0.89604(18) 0.3511(2) 0.78276(17) 0.0485(4) Uani 1 1 d .
C7 C 0.85819(17) 0.3928(2) 0.65126(17) 0.0487(4) Uani 1 1 d .
H7A H 0.8457 0.4983 0.6096 0.058 Uiso 1 1 calc R
H7B H 0.9330 0.3480 0.6082 0.058 Uiso 1 1 calc R
N1 N 0.73066(14) 0.34557(15) 0.64553(13) 0.0427(3) Uani 1 1 d .
C8 C 0.72478(18) 0.21667(19) 0.64222(16) 0.0459(4) Uani 1 1 d .
H8 H 0.8011 0.1451 0.6384 0.055 Uiso 1 1 calc R
C9 C 0.59647(15) 0.42166(17) 0.65283(13) 0.0382(3) Uani 1 1 d .
C10 C 0.54468(17) 0.55925(18) 0.65938(15) 0.0422(3) Uani 1 1 d .
H10 H 0.6031 0.6200 0.6573 0.051 Uiso 1 1 calc R
C11 C 0.40298(18) 0.60229(18) 0.66917(15) 0.0433(3) Uani 1 1 d .
C15 C 0.3438(2) 0.7494(2) 0.6798(2) 0.0629(5) Uani 1 1 d .
H15A H 0.4170 0.8002 0.6714 0.094 Uiso 1 1 calc R
H15B H 0.2969 0.7352 0.7589 0.094 Uiso 1 1 calc R
H15C H 0.2800 0.8064 0.6157 0.094 Uiso 1 1 calc R
C12 C 0.31409(17) 0.51030(19) 0.66961(15) 0.0437(3) Uani 1 1 d .
C16 C 0.1599(2) 0.5592(3) 0.6806(2) 0.0622(5) Uani 1 1 d .
H16A H 0.1152 0.4904 0.6696 0.093 Uiso 1 1 calc R
H16B H 0.1319 0.6543 0.6183 0.093 Uiso 1 1 calc R
H16C H 0.1344 0.5639 0.7608 0.093 Uiso 1 1 calc R
C13 C 0.36690(17) 0.37489(18) 0.66023(15) 0.0429(3) Uani 1 1 d .
H13 H 0.3093 0.3150 0.6589 0.052 Uiso 1 1 calc R
C14 C 0.50961(16) 0.33214(16) 0.65284(14) 0.0385(3) Uani 1 1 d .
N2 N 0.59433(15) 0.20461(14) 0.64513(13) 0.0430(3) Uani 1 1 d .
C17 C 0.5485(2) 0.07372(19) 0.64866(16) 0.0491(4) Uani 1 1 d .
H17A H 0.6176 0.0223 0.6060 0.059 Uiso 1 1 calc R
H17B H 0.4636 0.1045 0.6053 0.059 Uiso 1 1 calc R
C18 C 0.5253(2) -0.02928(19) 0.77890(17) 0.0473(4) Uani 1 1 d .
C19 C 0.3946(3) -0.0309(3) 0.8322(2) 0.0683(5) Uani 1 1 d .
H19 H 0.3193 0.0336 0.7888 0.082 Uiso 1 1 calc R
C20 C 0.3758(4) -0.1299(4) 0.9515(3) 0.0892(9) Uani 1 1 d .
H20 H 0.2875 -0.1313 0.9879 0.107 Uiso 1 1 calc R
C21 C 0.4861(4) -0.2248(4) 1.0156(2) 0.0938(9) Uani 1 1 d .
H21 H 0.4727 -0.2920 1.0946 0.113 Uiso 1 1 calc R
C22 C 0.6169(4) -0.2209(4) 0.9633(3) 0.1056(11) Uani 1 1 d .
H22 H 0.6922 -0.2836 1.0079 0.127 Uiso 1 1 calc R
C23 C 0.6370(3) -0.1243(3) 0.8448(2) 0.0790(7) Uani 1 1 d .
H23 H 0.7256 -0.1230 0.8092 0.095 Uiso 1 1 calc R
O O 0.03649(18) 0.0510(2) 0.33245(16) 0.0705(4) Uani 1 1 d D
H1O H -0.025(3) 0.010(4) 0.371(3) 0.106 Uiso 1 1 d D
H2O H 0.054(4) 0.085(4) 0.380(3) 0.106 Uiso 1 1 d D

loop_
_atom_site_aniso_label
_atom_site_aniso_U_11
_atom_site_aniso_U_22
_atom_site_aniso_U_33
_atom_site_aniso_U_23
_atom_site_aniso_U_13
_atom_site_aniso_U_12
Br 0.05702(15) 0.05349(15) 0.08087(18) -0.02315(11) -0.01241(11) -0.01017(10)
C1 0.0577(12) 0.0727(14) 0.0771(14) -0.0347(11) -0.0176(10) 0.0007(10)
C2 0.0809(17) 0.111(2) 0.0858(17) -0.0555(17) -0.0179(14) -0.0066(16)
C3 0.0869(18) 0.099(2) 0.0654(13) -0.0209(13) -0.0242(12) -0.0260(15)
C4 0.0864(17) 0.0665(14) 0.0858(17) -0.0100(13) -0.0402(14) -0.0057(13)
C5 0.0659(13) 0.0565(12) 0.0759(13) -0.0208(10) -0.0190(10) -0.0032(10)
C6 0.0373(8) 0.0508(9) 0.0566(9) -0.0146(8) -0.0048(7) -0.0149(7)
C7 0.0376(8) 0.0509(9) 0.0535(9) -0.0124(7) -0.0017(7) -0.0127(7)
N1 0.0375(7) 0.0405(7) 0.0464(7) -0.0117(5) -0.0051(5) -0.0062(5)
C8 0.0442(8) 0.0408(8) 0.0475(8) -0.0134(7) -0.0060(7) -0.0013(7)
C9 0.0368(7) 0.0370(7) 0.0377(7) -0.0095(6) -0.0041(6) -0.0077(6)
C10 0.0432(8) 0.0371(7) 0.0464(8) -0.0131(6) -0.0043(6) -0.0110(6)
C11 0.0457(8) 0.0387(8) 0.0449(8) -0.0158(6) -0.0024(6) -0.0064(6)
C15 0.0614(12) 0.0513(11) 0.0820(14) -0.0352(10) 0.0025(10) -0.0068(9)
C12 0.0384(8) 0.0463(8) 0.0437(8) -0.0138(6) -0.0016(6) -0.0079(6)
C16 0.0400(9) 0.0669(12) 0.0800(13) -0.0302(11) 0.0019(9) -0.0081(9)
C13 0.0402(8) 0.0420(8) 0.0464(8) -0.0127(6) -0.0051(6) -0.0121(6)
C14 0.0415(8) 0.0338(7) 0.0383(7) -0.0101(6) -0.0057(6) -0.0074(6)
N2 0.0457(7) 0.0355(7) 0.0461(7) -0.0129(5) -0.0067(5) -0.0057(5)
C17 0.0608(10) 0.0391(8) 0.0506(9) -0.0174(7) -0.0086(8) -0.0113(7)
C18 0.0551(10) 0.0393(8) 0.0515(9) -0.0182(7) -0.0063(7) -0.0119(7)
C19 0.0615(12) 0.0600(12) 0.0819(14) -0.0247(11) 0.0062(10) -0.0167(10)
C20 0.097(2) 0.0915(19) 0.0855(18) -0.0367(15) 0.0332(16) -0.0437(17)
C21 0.131(3) 0.093(2) 0.0538(12) -0.0107(12) 0.0027(15) -0.047(2)
C22 0.106(2) 0.094(2) 0.0790(17) 0.0165(16) -0.0267(16) -0.0217(18)
C23 0.0638(13) 0.0725(15) 0.0742(14) 0.0022(12) -0.0084(11) -0.0110(11)
O 0.0656(10) 0.0726(10) 0.0715(10) -0.0295(8) -0.0010(8) -0.0057(8)

loop_
_atom_type_symbol
_atom_type_description
_atom_type_scat_dispersion_real
_atom_type_scat_dispersion_imag
_atom_type_scat_source
C C 0.0181 0.0091 'International Tables Vol C Tables 4.2.6.8 and 6.1.1.4'
H H 0.0000 0.0000 'International Tables Vol C Tables 4.2.6.8 and 6.1.1.4'
N N 0.0311 0.0180 'International Tables Vol C Tables 4.2.6.8 and 6.1.1.4'
O O 0.0492 0.0322 'International Tables Vol C Tables 4.2.6.8 and 6.1.1.4'
Br Br -0.6763 1.2805 'International Tables Vol C Tables 4.2.6.8 and 6.1.1.4'

loop_
_geom_angle_atom_site_label_1
_geom_angle_atom_site_label_2
_geom_angle_atom_site_label_3
_geom_angle
C6 C1 C2 120.2(2)
C6 C1 H1 119.9
C2 C1 H1 119.9
C3 C2 C1 120.9(3)
C3 C2 H2 119.5
C1 C2 H2 119.5
C2 C3 C4 119.6(2)
C2 C3 H3 120.2
C4 C3 H3 120.2
C3 C4 C5 120.3(2)
C3 C4 H4 119.8
C5 C4 H4 119.8
C6 C5 C4 120.5(2)
C6 C5 H5 119.7
C4 C5 H5 119.7
C5 C6 C1 118.5(2)
C5 C6 C7 120.41(19)
C1 C6 C7 121.08(18)
N1 C7 C6 111.76(14)
N1 C7 H7A 109.3
C6 C7 H7A 109.3
N1 C7 H7B 109.3
C6 C7 H7B 109.3
H7A C7 H7B 107.9
C8 N1 C9 108.20(14)
C8 N1 C7 125.23(15)
C9 N1 C7 126.38(14)
N1 C8 N2 110.39(15)
N1 C8 H8 124.8
N2 C8 H8 124.8
C14 C9 N1 106.71(13)
C14 C9 C10 121.46(14)
N1 C9 C10 131.83(14)
C11 C10 C9 117.50(15)
C11 C10 H10 121.3
C9 C10 H10 121.3
C10 C11 C12 120.99(15)
C10 C11 C15 118.71(16)
C12 C11 C15 120.30(16)
C11 C15 H15A 109.5
C11 C15 H15B 109.5
H15A C15 H15B 109.5
C11 C15 H15C 109.5
H15A C15 H15C 109.5
H15B C15 H15C 109.5
C13 C12 C11 120.94(15)
C13 C12 C16 118.91(16)
C11 C12 C16 120.15(16)
C12 C16 H16A 109.5
C12 C16 H16B 109.5
H16A C16 H16B 109.5
C12 C16 H16C 109.5
H16A C16 H16C 109.5
H16B C16 H16C 109.5
C12 C13 C14 117.31(15)
C12 C13 H13 121.3
C14 C13 H13 121.3
C9 C14 C13 121.77(15)
C9 C14 N2 106.48(14)
C13 C14 N2 131.74(15)
C8 N2 C14 108.20(14)
C8 N2 C17 125.39(15)
C14 N2 C17 126.28(14)
N2 C17 C18 112.13(14)
N2 C17 H17A 109.2
C18 C17 H17A 109.2
N2 C17 H17B 109.2
C18 C17 H17B 109.2
H17A C17 H17B 107.9
C19 C18 C23 119.8(2)
C19 C18 C17 120.74(19)
C23 C18 C17 119.47(19)
C18 C19 C20 119.5(3)
C18 C19 H19 120.2
C20 C19 H19 120.2
C21 C20 C19 120.4(3)
C21 C20 H20 119.8
C19 C20 H20 119.8
C20 C21 C22 119.9(2)
C20 C21 H21 120.0
C22 C21 H21 120.0
C21 C22 C23 120.2(3)
C21 C22 H22 119.9
C23 C22 H22 119.9
C22 C23 C18 120.1(3)
C22 C23 H23 120.0
C18 C23 H23 120.0
H1O O H2O 101(4)

loop_
_geom_bond_atom_site_label_1
_geom_bond_atom_site_label_2
_geom_bond_distance
C1 C6 1.379(3)
C1 C2 1.383(4)
C1 H1 0.9300
C2 C3 1.359(4)
C2 H2 0.9300
C3 C4 1.360(4)
C3 H3 0.9300
C4 C5 1.388(4)
C4 H4 0.9300
C5 C6 1.378(3)
C5 H5 0.9300
C6 C7 1.509(3)
C7 N1 1.476(2)
C7 H7A 0.9700
C7 H7B 0.9700
N1 C8 1.330(2)
N1 C9 1.391(2)
C8 N2 1.330(2)
C8 H8 0.9300
C9 C14 1.388(2)
C9 C10 1.392(2)
C10 C11 1.384(2)
C10 H10 0.9300
C11 C12 1.422(2)
C11 C15 1.511(2)
C15 H15A 0.9600
C15 H15B 0.9600
C15 H15C 0.9600
C12 C13 1.386(2)
C12 C16 1.509(2)
C16 H16A 0.9600
C16 H16B 0.9600
C16 H16C 0.9600
C13 C14 1.391(2)
C13 H13 0.9300
C14 N2 1.394(2)
N2 C17 1.477(2)
C17 C18 1.507(2)
C17 H17A 0.9700
C17 H17B 0.9700
C18 C19 1.374(3)
C18 C23 1.383(3)
C19 C20 1.393(4)
C19 H19 0.9300
C20 C21 1.365(5)
C20 H20 0.9300
C21 C22 1.373(5)
C21 H21 0.9300
C22 C23 1.379(4)
C22 H22 0.9300
C23 H23 0.9300
O H1O 0.809(18)
O H2O 0.814(18)

loop_
_geom_hbond_atom_site_label_D
_geom_hbond_atom_site_label_H
_geom_hbond_atom_site_label_A
_geom_hbond_distance_DH
_geom_hbond_distance_HA
_geom_hbond_distance_DA
_geom_hbond_angle_DHA
_geom_hbond_site_symmetry_A
O H2O Br 0.814(18) 2.59(2) 3.3773(19) 164(4) .
O H1O Br 0.809(18) 2.60(2) 3.3930(19) 166(4) 2_556

loop_
_geom_torsion_atom_site_label_1
_geom_torsion_atom_site_label_2
_geom_torsion_atom_site_label_3
_geom_torsion_atom_site_label_4
_geom_torsion
C6 C1 C2 C3 0.8(5)
C1 C2 C3 C4 0.5(5)
C2 C3 C4 C5 -1.2(5)
C3 C4 C5 C6 0.8(4)
C4 C5 C6 C1 0.5(3)
C4 C5 C6 C7 179.0(2)
C2 C1 C6 C5 -1.2(4)
C2 C1 C6 C7 -179.7(2)
C5 C6 C7 N1 94.3(2)
C1 C6 C7 N1 -87.2(2)
C6 C7 N1 C8 -89.7(2)
C6 C7 N1 C9 84.7(2)
C9 N1 C8 N2 0.89(18)
C7 N1 C8 N2 176.12(15)
C8 N1 C9 C14 -0.41(17)
C7 N1 C9 C14 -175.57(14)
C8 N1 C9 C10 179.55(17)
C7 N1 C9 C10 4.4(3)
C14 C9 C10 C11 1.6(2)
N1 C9 C10 C11 -178.32(16)
C9 C10 C11 C12 -1.4(2)
C9 C10 C11 C15 178.43(16)
C10 C11 C12 C13 0.0(2)
C15 C11 C12 C13 -179.85(17)
C10 C11 C12 C16 179.89(17)
C15 C11 C12 C16 0.0(3)
C11 C12 C13 C14 1.2(2)
C16 C12 C13 C14 -178.69(16)
N1 C9 C14 C13 179.52(14)
C10 C9 C14 C13 -0.5(2)
N1 C9 C14 N2 -0.18(16)
C10 C9 C14 N2 179.85(14)
C12 C13 C14 C9 -1.0(2)
C12 C13 C14 N2 178.63(16)
N1 C8 N2 C14 -1.01(18)
N1 C8 N2 C17 -176.99(15)
C9 C14 N2 C8 0.71(17)
C13 C14 N2 C8 -178.94(17)
C9 C14 N2 C17 176.65(14)
C13 C14 N2 C17 -3.0(3)
C8 N2 C17 C18 90.9(2)
C14 N2 C17 C18 -84.4(2)
N2 C17 C18 C19 100.4(2)
N2 C17 C18 C23 -80.3(2)
C23 C18 C19 C20 -0.9(3)
C17 C18 C19 C20 178.3(2)
C18 C19 C20 C21 0.0(4)
C19 C20 C21 C22 1.4(5)
C20 C21 C22 C23 -1.9(6)
C21 C22 C23 C18 1.0(6)
C19 C18 C23 C22 0.4(4)
C17 C18 C23 C22 -178.9(3)
